data_2233714
loop_
_publ_author_name
'Choi, Jong-Ha'
'Subhan, Md Abdus'
'Ng, Seik Weng'

_publ_section_title
;
 (3,14-Dimethyl-2,6,13,17-tetraazatricyclo[16.4.0.0^7,12^]docosane-\k^4^<i>N</i>,<i>N</i>',<i>N</i>'',<i>N</i>''')bis(nitrato-\k<i>O</i>)copper(II)
;
_journal_coeditor_code XU5440
_journal_issue 2
_journal_name_full 'Acta Crystallographica Section E'
_journal_page_first m190
_journal_paper_doi 10.1107/S1600536812001845
_journal_volume 68
_journal_year 2012
_chemical_formula_iupac '[Cu (N O3)2 (C20 H40 N4)]'
_chemical_formula_moiety 'C20 H40 Cu N6 O6'
_chemical_formula_sum 'C20 H40 Cu N6 O6'
_chemical_formula_weight 524.12
_chemical_name_systematic
;
(3,14-Dimethyl-2,6,13,17-tetraazatricyclo[16.4.0.0^7,12^]docosane-
\k^4^<i>N</i>,<i>N</i>',<i>N</i>'',<i>N</i>''')bis(nitrato-\k<i>O</i>)copper(II)
;
_space_group_IT_number 2
_symmetry_cell_setting triclinic
_symmetry_space_group_name_Hall '-P 1'
_symmetry_space_group_name_H-M 'P -1'
_atom_sites_solution_hydrogens geom
_atom_sites_solution_primary direct
_atom_sites_solution_secondary difmap
_audit_creation_method SHELXL-97
_cell_angle_alpha 67.879(12)
_cell_angle_beta 68.780(11)
_cell_angle_gamma 75.096(11)
_cell_formula_units_Z 1
_cell_length_a 8.2552(10)
_cell_length_b 8.8074(11)
_cell_length_c 9.1399(10)
_cell_measurement_reflns_used 1668
_cell_measurement_temperature 100(2)
_cell_measurement_theta_max 27.4939
_cell_measurement_theta_min 2.5104
_cell_volume 568.23(13)
_computing_cell_refinement 'CrysAlis PRO (Agilent, 2011)'
_computing_data_collection 'CrysAlis PRO (Agilent, 2011)'
_computing_data_reduction 'CrysAlis PRO (Agilent, 2011)'
_computing_molecular_graphics 'X-SEED (Barbour, 2001)'
_computing_publication_material 'publCIF (Westrip, 2010)'
_computing_structure_refinement 'SHELXL97 (Sheldrick, 2008)'
_computing_structure_solution 'SHELXS97 (Sheldrick, 2008)'
_diffrn_ambient_temperature 100(2)
_diffrn_detector_area_resol_mean 10.4041
_diffrn_measured_fraction_theta_full 0.990
_diffrn_measured_fraction_theta_max 0.990
_diffrn_measurement_device_type 'Agilent SuperNova Dual diffractometer with an Atlas detector'
_diffrn_measurement_method '\w scan'
_diffrn_radiation_monochromator Mirror
_diffrn_radiation_source 'SuperNova (Mo) X-ray Source'
_diffrn_radiation_type MoK\a
_diffrn_radiation_wavelength 0.71073
_diffrn_reflns_av_R_equivalents 0.0635
_diffrn_reflns_av_sigmaI/netI 0.0663
_diffrn_reflns_limit_h_max 10
_diffrn_reflns_limit_h_min -7
_diffrn_reflns_limit_k_max 11
_diffrn_reflns_limit_k_min -10
_diffrn_reflns_limit_l_max 10
_diffrn_reflns_limit_l_min -11
_diffrn_reflns_number 4122
_diffrn_reflns_theta_full 26.50
_diffrn_reflns_theta_max 26.50
_diffrn_reflns_theta_min 2.52
_diffrn_standards_decay_% 0
_diffrn_standards_interval_count 0
_diffrn_standards_interval_time 0
_diffrn_standards_number 0
_exptl_absorpt_coefficient_mu 1.011
_exptl_absorpt_correction_T_max 0.9056
_exptl_absorpt_correction_T_min 0.7512
_exptl_absorpt_correction_type multi-scan
_exptl_absorpt_process_details '(CrysAlis PRO; Agilent, 2011)'
_exptl_crystal_colour purple
_exptl_crystal_density_diffrn 1.532
_exptl_crystal_density_method 'not measured'
_exptl_crystal_description prism
_exptl_crystal_F_000 279
_exptl_crystal_size_max 0.30
_exptl_crystal_size_mid 0.20
_exptl_crystal_size_min 0.10
_refine_diff_density_max 0.960
_refine_diff_density_min -0.683
_refine_ls_extinction_method none
_refine_ls_goodness_of_fit_ref 1.023
_refine_ls_hydrogen_treatment mixed
_refine_ls_matrix_type full
_refine_ls_number_parameters 159
_refine_ls_number_reflns 2332
_refine_ls_number_restraints 2
_refine_ls_restrained_S_all 1.022
_refine_ls_R_factor_all 0.0642
_refine_ls_R_factor_gt 0.0523
_refine_ls_shift/su_max 0.001
_refine_ls_shift/su_mean 0.001
_refine_ls_structure_factor_coef Fsqd
_refine_ls_weighting_details 'calc w=1/[\s^2^(Fo^2^)+(0.0874P)^2^] where P=(Fo^2^+2Fc^2^)/3'
_refine_ls_weighting_scheme calc
_refine_ls_wR_factor_gt 0.1263
_refine_ls_wR_factor_ref 0.1324
_reflns_number_gt 1963
_reflns_number_total 2332
_reflns_threshold_expression I>2\s(I)
_cod_data_source_file xu5440.cif
_cod_data_source_block I
_cod_original_cell_volume 568.23(12)
_cod_database_code 2233714
_cod_database_fobs_code 2233714

loop_
_symmetry_equiv_pos_as_xyz
'x, y, z'
'-x, -y, -z'

loop_
_atom_site_type_symbol
_atom_site_label
_atom_site_fract_x
_atom_site_fract_y
_atom_site_fract_z
_atom_site_U_iso_or_equiv
_atom_site_adp_type
_atom_site_calc_flag
_atom_site_refinement_flags
_atom_site_occupancy
_atom_site_symmetry_multiplicity
Cu Cu1 0.5000 0.5000 0.5000 0.0158(2) Uani d S 1 2
N N1 0.5570(3) 0.5225(3) 0.2605(3) 0.0152(5) Uani d D 1 1
H H1 0.473(3) 0.481(4) 0.257(4) 0.022(9) Uiso d D 1 1
N N2 0.6852(3) 0.2945(3) 0.5073(3) 0.0154(5) Uani d D 1 1
H H2 0.777(3) 0.342(3) 0.484(4) 0.014(8) Uiso d D 1 1
N N3 0.8305(3) 0.6621(3) 0.5099(3) 0.0193(6) Uani d . 1 1
O O1 0.7574(3) 0.6375(3) 0.4223(3) 0.0228(5) Uani d . 1 1
O O2 0.7518(3) 0.6441(3) 0.6596(3) 0.0280(5) Uani d . 1 1
O O3 0.9780(3) 0.7070(3) 0.4452(3) 0.0260(5) Uani d . 1 1
C C1 0.5512(4) 0.6927(4) 0.1448(4) 0.0201(6) Uani d . 1 1
H H1A 0.5787 0.6891 0.0312 0.024 Uiso calc R 1 1
H H1B 0.6413 0.7475 0.1460 0.024 Uiso calc R 1 1
C C2 0.7261(4) 0.4161(4) 0.2131(4) 0.0171(6) Uani d . 1 1
H H2A 0.8227 0.4708 0.2045 0.020 Uiso calc R 1 1
C C3 0.7647(4) 0.3870(4) 0.0493(4) 0.0203(6) Uani d . 1 1
H H3A 0.7728 0.4940 -0.0408 0.024 Uiso calc R 1 1
H H3B 0.6675 0.3379 0.0528 0.024 Uiso calc R 1 1
C C4 0.9369(4) 0.2708(4) 0.0141(4) 0.0207(6) Uani d . 1 1
H H4A 0.9581 0.2509 -0.0913 0.025 Uiso calc R 1 1
H H4B 1.0353 0.3236 0.0023 0.025 Uiso calc R 1 1
C C5 0.9308(4) 0.1064(4) 0.1531(4) 0.0206(6) Uani d . 1 1
H H5A 1.0448 0.0348 0.1299 0.025 Uiso calc R 1 1
H H5B 0.8386 0.0494 0.1593 0.025 Uiso calc R 1 1
C C6 0.8921(4) 0.1347(4) 0.3181(4) 0.0196(6) Uani d . 1 1
H H6A 0.9906 0.1813 0.3155 0.024 Uiso calc R 1 1
H H6B 0.8821 0.0275 0.4079 0.024 Uiso calc R 1 1
C C7 0.7216(4) 0.2533(4) 0.3538(4) 0.0169(6) Uani d . 1 1
H H7 0.6221 0.2001 0.3659 0.020 Uiso calc R 1 1
C C8 0.6715(4) 0.1477(4) 0.6603(4) 0.0177(6) Uani d . 1 1
H H8 0.7896 0.0787 0.6487 0.021 Uiso calc R 1 1
C C9 0.6290(4) 0.2073(4) 0.8083(4) 0.0192(6) Uani d . 1 1
H H9A 0.6398 0.1093 0.9053 0.023 Uiso calc R 1 1
H H9B 0.7189 0.2758 0.7851 0.023 Uiso calc R 1 1
C C10 0.5417(4) 0.0404(4) 0.6826(4) 0.0206(6) Uani d . 1 1
H H10A 0.5752 0.0052 0.5846 0.031 Uiso calc R 1 1
H H10B 0.4238 0.1039 0.6971 0.031 Uiso calc R 1 1
H H10C 0.5422 -0.0573 0.7804 0.031 Uiso calc R 1 1

loop_
_atom_site_aniso_label
_atom_site_aniso_U_11
_atom_site_aniso_U_22
_atom_site_aniso_U_33
_atom_site_aniso_U_12
_atom_site_aniso_U_13
_atom_site_aniso_U_23
Cu1 0.0102(3) 0.0195(3) 0.0187(3) -0.00213(18) -0.0034(2) -0.0080(2)
N1 0.0079(11) 0.0190(13) 0.0199(13) -0.0024(9) -0.0025(10) -0.0087(10)
N2 0.0119(12) 0.0181(13) 0.0187(12) -0.0057(9) -0.0030(10) -0.0077(10)
N3 0.0125(12) 0.0193(13) 0.0287(15) -0.0028(9) -0.0085(11) -0.0076(11)
O1 0.0175(11) 0.0303(12) 0.0264(11) -0.0086(9) -0.0087(9) -0.0097(10)
O2 0.0239(12) 0.0397(14) 0.0253(12) -0.0131(10) -0.0032(10) -0.0138(10)
O3 0.0137(11) 0.0310(13) 0.0362(13) -0.0103(9) -0.0086(10) -0.0078(10)
C1 0.0147(14) 0.0264(17) 0.0190(15) -0.0034(12) -0.0033(12) -0.0084(13)
C2 0.0079(13) 0.0242(16) 0.0223(15) -0.0026(11) -0.0026(11) -0.0122(13)
C3 0.0184(15) 0.0252(17) 0.0207(15) -0.0028(12) -0.0053(12) -0.0115(13)
C4 0.0163(15) 0.0252(16) 0.0216(15) -0.0010(12) -0.0021(12) -0.0131(13)
C5 0.0155(15) 0.0241(16) 0.0258(16) -0.0010(12) -0.0039(12) -0.0151(13)
C6 0.0146(14) 0.0233(16) 0.0224(15) -0.0003(11) -0.0047(12) -0.0110(13)
C7 0.0123(14) 0.0232(15) 0.0197(15) -0.0042(11) -0.0033(11) -0.0120(12)
C8 0.0117(14) 0.0210(15) 0.0196(15) -0.0015(11) -0.0049(11) -0.0057(12)
C9 0.0174(15) 0.0215(15) 0.0198(15) -0.0012(11) -0.0067(12) -0.0077(12)
C10 0.0163(15) 0.0216(16) 0.0253(16) -0.0057(11) -0.0048(12) -0.0081(13)

loop_
_atom_type_symbol
_atom_type_description
_atom_type_scat_dispersion_real
_atom_type_scat_dispersion_imag
_atom_type_scat_source
C C 0.0033 0.0016 'International Tables Vol C Tables 4.2.6.8 and 6.1.1.4'
H H 0.0000 0.0000 'International Tables Vol C Tables 4.2.6.8 and 6.1.1.4'
N N 0.0061 0.0033 'International Tables Vol C Tables 4.2.6.8 and 6.1.1.4'
O O 0.0106 0.0060 'International Tables Vol C Tables 4.2.6.8 and 6.1.1.4'
Cu Cu 0.3201 1.2651 'International Tables Vol C Tables 4.2.6.8 and 6.1.1.4'

loop_
_geom_angle_atom_site_label_1
_geom_angle_atom_site_label_2
_geom_angle_atom_site_label_3
_geom_angle_site_symmetry_1
_geom_angle_site_symmetry_3
_geom_angle
N1 Cu1 N1 . 2_666 180.0
N1 Cu1 N2 . 2_666 95.20(9)
N1 Cu1 N2 2_666 2_666 84.80(9)
N1 Cu1 N2 . . 84.80(9)
N1 Cu1 N2 2_666 . 95.20(9)
N2 Cu1 N2 2_666 . 180.0000(10)
N1 Cu1 O1 . . 87.75(8)
N1 Cu1 O1 2_666 . 92.25(8)
N2 Cu1 O1 2_666 . 97.63(8)
N2 Cu1 O1 . . 82.37(8)
C1 N1 C2 . . 113.1(2)
C1 N1 Cu1 . . 116.33(18)
C2 N1 Cu1 . . 108.35(17)
C1 N1 H1 . . 106(2)
C2 N1 H1 . . 108(2)
Cu1 N1 H1 . . 104(2)
C7 N2 C8 . . 114.3(2)
C7 N2 Cu1 . . 107.58(17)
C8 N2 Cu1 . . 121.32(18)
C7 N2 H2 . . 102(2)
C8 N2 H2 . . 111(2)
Cu1 N2 H2 . . 98(2)
O3 N3 O2 . . 120.9(2)
O3 N3 O1 . . 119.5(2)
O2 N3 O1 . . 119.6(2)
N3 O1 Cu1 . . 131.16(18)
N1 C1 C9 . 2_666 111.0(2)
N1 C1 H1A . . 109.4
C9 C1 H1A 2_666 . 109.4
N1 C1 H1B . . 109.4
C9 C1 H1B 2_666 . 109.4
H1A C1 H1B . . 108.0
N1 C2 C3 . . 114.3(2)
N1 C2 C7 . . 107.1(2)
C3 C2 C7 . . 111.1(2)
N1 C2 H2A . . 108.0
C3 C2 H2A . . 108.0
C7 C2 H2A . . 108.0
C2 C3 C4 . . 110.7(2)
C2 C3 H3A . . 109.5
C4 C3 H3A . . 109.5
C2 C3 H3B . . 109.5
C4 C3 H3B . . 109.5
H3A C3 H3B . . 108.1
C5 C4 C3 . . 110.9(2)
C5 C4 H4A . . 109.5
C3 C4 H4A . . 109.5
C5 C4 H4B . . 109.5
C3 C4 H4B . . 109.5
H4A C4 H4B . . 108.1
C4 C5 C6 . . 110.4(2)
C4 C5 H5A . . 109.6
C6 C5 H5A . . 109.6
C4 C5 H5B . . 109.6
C6 C5 H5B . . 109.6
H5A C5 H5B . . 108.1
C5 C6 C7 . . 111.2(2)
C5 C6 H6A . . 109.4
C7 C6 H6A . . 109.4
C5 C6 H6B . . 109.4
C7 C6 H6B . . 109.4
H6A C6 H6B . . 108.0
N2 C7 C2 . . 107.0(2)
N2 C7 C6 . . 113.1(2)
C2 C7 C6 . . 111.3(2)
N2 C7 H7 . . 108.4
C2 C7 H7 . . 108.4
C6 C7 H7 . . 108.4
N2 C8 C10 . . 112.4(2)
N2 C8 C9 . . 108.9(2)
C10 C8 C9 . . 112.8(3)
N2 C8 H8 . . 107.5
C10 C8 H8 . . 107.5
C9 C8 H8 . . 107.5
C1 C9 C8 2_666 . 116.4(2)
C1 C9 H9A 2_666 . 108.2
C8 C9 H9A . . 108.2
C1 C9 H9B 2_666 . 108.2
C8 C9 H9B . . 108.2
H9A C9 H9B . . 107.3
C8 C10 H10A . . 109.5
C8 C10 H10B . . 109.5
H10A C10 H10B . . 109.5
C8 C10 H10C . . 109.5
H10A C10 H10C . . 109.5
H10B C10 H10C . . 109.5

loop_
_geom_bond_atom_site_label_1
_geom_bond_atom_site_label_2
_geom_bond_site_symmetry_2
_geom_bond_distance
Cu1 N1 . 2.007(2)
Cu1 N1 2_666 2.007(2)
Cu1 N2 2_666 2.044(2)
Cu1 N2 . 2.044(2)
Cu1 O1 . 2.463(2)
N1 C1 . 1.475(4)
N1 C2 . 1.486(3)
N1 H1 . 0.879(10)
N2 C7 . 1.487(4)
N2 C8 . 1.496(4)
N2 H2 . 0.878(10)
N3 O3 . 1.241(3)
N3 O2 . 1.251(3)
N3 O1 . 1.265(3)
C1 C9 2_666 1.524(4)
C1 H1A . 0.9900
C1 H1B . 0.9900
C2 C3 . 1.520(4)
C2 C7 . 1.521(4)
C2 H2A . 1.0000
C3 C4 . 1.530(4)
C3 H3A . 0.9900
C3 H3B . 0.9900
C4 C5 . 1.523(4)
C4 H4A . 0.9900
C4 H4B . 0.9900
C5 C6 . 1.527(4)
C5 H5A . 0.9900
C5 H5B . 0.9900
C6 C7 . 1.532(4)
C6 H6A . 0.9900
C6 H6B . 0.9900
C7 H7 . 1.0000
C8 C10 . 1.517(4)
C8 C9 . 1.525(4)
C8 H8 . 1.0000
C9 C1 2_666 1.524(4)
C9 H9A . 0.9900
C9 H9B . 0.9900
C10 H10A . 0.9800
C10 H10B . 0.9800
C10 H10C . 0.9800

loop_
_geom_hbond_atom_site_label_D
_geom_hbond_atom_site_label_H
_geom_hbond_atom_site_label_A
_geom_hbond_site_symmetry_A
_geom_hbond_distance_DH
_geom_hbond_distance_HA
_geom_hbond_distance_DA
_geom_hbond_angle_DHA
N1 H1 O2 2_666 0.880(10) 2.15(2) 2.992(3) 160(3)
N2 H2 O3 2_766 0.880(10) 2.23(2) 2.961(3) 140(3)

loop_
_geom_torsion_atom_site_label_1
_geom_torsion_atom_site_label_2
_geom_torsion_atom_site_label_3
_geom_torsion_atom_site_label_4
_geom_torsion_site_symmetry_1
_geom_torsion_site_symmetry_4
_geom_torsion
N2 Cu1 N1 C1 2_666 . 35.3(2)
N2 Cu1 N1 C1 . . -144.7(2)
O1 Cu1 N1 C1 . . -62.11(19)
N2 Cu1 N1 C2 2_666 . 164.12(17)
N2 Cu1 N1 C2 . . -15.88(17)
O1 Cu1 N1 C2 . . 66.66(18)
N1 Cu1 N2 C7 . . -14.16(18)
N1 Cu1 N2 C7 2_666 . 165.84(18)
O1 Cu1 N2 C7 . . -102.58(18)
N1 Cu1 N2 C8 . . -148.4(2)
N1 Cu1 N2 C8 2_666 . 31.6(2)
O1 Cu1 N2 C8 . . 123.1(2)
O3 N3 O1 Cu1 . . 166.62(19)
O2 N3 O1 Cu1 . . -14.8(4)
N1 Cu1 O1 N3 . . -172.7(2)
N1 Cu1 O1 N3 2_666 . 7.3(2)
N2 Cu1 O1 N3 2_666 . 92.4(2)
N2 Cu1 O1 N3 . . -87.6(2)
C2 N1 C1 C9 . 2_666 175.8(2)
Cu1 N1 C1 C9 . 2_666 -57.8(3)
C1 N1 C2 C3 . . -63.6(3)
Cu1 N1 C2 C3 . . 165.83(19)
C1 N1 C2 C7 . . 172.8(2)
Cu1 N1 C2 C7 . . 42.3(2)
N1 C2 C3 C4 . . -177.7(2)
C7 C2 C3 C4 . . -56.3(3)
C2 C3 C4 C5 . . 57.5(3)
C3 C4 C5 C6 . . -57.2(3)
C4 C5 C6 C7 . . 56.0(3)
C8 N2 C7 C2 . . 178.5(2)
Cu1 N2 C7 C2 . . 40.6(2)
C8 N2 C7 C6 . . -58.6(3)
Cu1 N2 C7 C6 . . 163.59(19)
N1 C2 C7 N2 . . -55.2(3)
C3 C2 C7 N2 . . 179.4(2)
N1 C2 C7 C6 . . -179.2(2)
C3 C2 C7 C6 . . 55.3(3)
C5 C6 C7 N2 . . -175.7(2)
C5 C6 C7 C2 . . -55.2(3)
C7 N2 C8 C10 . . -52.7(3)
Cu1 N2 C8 C10 . . 78.8(3)
C7 N2 C8 C9 . . -178.4(2)
Cu1 N2 C8 C9 . . -46.9(3)
N2 C8 C9 C1 . 2_666 67.3(3)
C10 C8 C9 C1 . 2_666 -58.2(3)
